data_8105032
loop_
_publ_author_name
'Xu, Chen'
'Lou, Xin-Hua'

_publ_section_title
;
 Crystal structure of
 chlorido-(4-chloro-6-(p-tolyl)pyrimidine-\k2C,N)-(triphenylphosphane-\kP)palladium(II),
 C29H23Cl2N2PPd
;
_journal_issue 1
_journal_name_full 'Zeitschrift f\"ur Kristallographie - New Crystal Structures'
_journal_page_first 109
_journal_page_last 111
_journal_paper_doi 10.1515/ncrs-2019-0526
_journal_volume 235
_journal_year 2019
_chemical_formula_sum 'C29 H23 Cl2 N2 P Pd'
_chemical_formula_weight 607.76
_space_group_IT_number 14
_space_group_name_Hall '-P 2ybc'
_space_group_name_H-M_alt 'P 1 21/c 1'
_symmetry_cell_setting monoclinic
_symmetry_space_group_name_H-M 'P 1 21/c 1'
_atom_sites_solution_hydrogens geom
_atom_sites_solution_primary direct
_atom_sites_solution_secondary difmap
_cell_angle_alpha 90.00
_cell_angle_beta 103.222(2)
_cell_angle_gamma 90.00
_cell_formula_units_Z 4
_cell_length_a 9.4028(16)
_cell_length_b 30.928(5)
_cell_length_c 9.3071(16)
_cell_measurement_reflns_used 4491
_cell_measurement_temperature 296(2)
_cell_measurement_theta_max 25.32
_cell_measurement_theta_min 2.59
_cell_volume 2634.8(8)
_computing_cell_refinement 'Bruker SMART'
_computing_data_collection 'Bruker SMART'
_computing_data_reduction 'Bruker SAINT'
_computing_molecular_graphics 'Bruker SHELXTL'
_computing_publication_material 'Bruker SHELXTL'
_computing_structure_refinement 'SHELXL-97 (Sheldrick, 1997)'
_computing_structure_solution 'SHELXS-97 (Sheldrick, 1990)'
_diffrn_ambient_temperature 296(2)
_diffrn_measured_fraction_theta_full 0.999
_diffrn_measured_fraction_theta_max 0.999
_diffrn_measurement_device_type 'CCD area detector'
_diffrn_measurement_method 'phi and omega scans'
_diffrn_radiation_monochromator graphite
_diffrn_radiation_source 'fine-focus sealed tube'
_diffrn_radiation_type MoK\a
_diffrn_radiation_wavelength 0.71073
_diffrn_reflns_av_R_equivalents 0.0241
_diffrn_reflns_av_sigmaI/netI 0.0305
_diffrn_reflns_limit_h_max 11
_diffrn_reflns_limit_h_min -11
_diffrn_reflns_limit_k_max 30
_diffrn_reflns_limit_k_min -37
_diffrn_reflns_limit_l_max 10
_diffrn_reflns_limit_l_min -11
_diffrn_reflns_number 12971
_diffrn_reflns_theta_full 25.50
_diffrn_reflns_theta_max 25.50
_diffrn_reflns_theta_min 2.32
_diffrn_standards_number 0
_exptl_absorpt_coefficient_mu 0.989
_exptl_absorpt_correction_T_max 0.8421
_exptl_absorpt_correction_T_min 0.7362
_exptl_absorpt_correction_type multi-scan
_exptl_absorpt_process_details sadabs
_exptl_crystal_colour brown
_exptl_crystal_density_diffrn 1.532
_exptl_crystal_density_method 'not measured'
_exptl_crystal_description block
_exptl_crystal_F_000 1224
_exptl_crystal_size_max 0.33
_exptl_crystal_size_mid 0.25
_exptl_crystal_size_min 0.18
_refine_diff_density_max 0.764
_refine_diff_density_min -0.557
_refine_diff_density_rms 0.067
_refine_ls_extinction_method none
_refine_ls_goodness_of_fit_ref 1.076
_refine_ls_hydrogen_treatment constr
_refine_ls_matrix_type full
_refine_ls_number_parameters 317
_refine_ls_number_reflns 4900
_refine_ls_number_restraints 0
_refine_ls_restrained_S_all 1.076
_refine_ls_R_factor_all 0.0527
_refine_ls_R_factor_gt 0.0423
_refine_ls_shift/su_max 0.001
_refine_ls_shift/su_mean 0.000
_refine_ls_structure_factor_coef Fsqd
_refine_ls_weighting_details 'calc w=1/[\s^2^(Fo^2^)+(0.0458P)^2^+2.9773P] where P=(Fo^2^+2Fc^2^)/3'
_refine_ls_weighting_scheme calc
_refine_ls_wR_factor_gt 0.0989
_refine_ls_wR_factor_ref 0.1047
_reflns_number_gt 4178
_reflns_number_total 4900
_reflns_threshold_expression >2sigma(I)
_cod_data_source_file suppl_ncrs-2019-0526_suppl.cif
_cod_data_source_block bbb
_cod_depositor_comments
;
The following automatic conversions were performed:

data item '_symmetry_cell_setting' value 'Monoclinic' was changed to
'monoclinic' in accordance with the built-in table derived from the
CIF Core dictionary named 'cif_core.dic' version 2.4.5 last updated
on 2014-11-21.

Automatic conversion script
Id: cif_fix_values 8738 2021-04-28 16:35:53Z antanas 
;
_cod_original_sg_symbol_H-M P2(1)/c
_cod_database_code 8105032

loop_
_symmetry_equiv_pos_as_xyz
'x, y, z'
'-x, y+1/2, -z+1/2'
'-x, -y, -z'
'x, -y-1/2, z-1/2'

loop_
_atom_site_label
_atom_site_type_symbol
_atom_site_fract_x
_atom_site_fract_y
_atom_site_fract_z
_atom_site_U_iso_or_equiv
_atom_site_adp_type
_atom_site_occupancy
_atom_site_symmetry_multiplicity
_atom_site_calc_flag
_atom_site_refinement_flags
_atom_site_disorder_assembly
_atom_site_disorder_group
Pd1 Pd 0.70081(3) 0.155348(9) 0.78562(3) 0.04096(12) Uani 1 1 d . . .
Cl1 Cl 0.4003(2) 0.34148(6) 0.5807(3) 0.1416(9) Uani 1 1 d . . .
Cl2 Cl 0.55600(12) 0.12064(4) 0.57329(11) 0.0567(3) Uani 1 1 d . . .
P1 P 0.81789(11) 0.09272(3) 0.86925(10) 0.0378(2) Uani 1 1 d . . .
N1 N 0.5958(4) 0.21451(11) 0.7198(4) 0.0502(8) Uani 1 1 d . . .
N2 N 0.4239(5) 0.25952(15) 0.5625(5) 0.0775(13) Uani 1 1 d . . .
C1 C 0.6553(5) 0.24902(14) 0.8031(5) 0.0549(11) Uani 1 1 d . . .
C2 C 0.5974(6) 0.28981(15) 0.7643(7) 0.0742(15) Uani 1 1 d . . .
H2 H 0.6347 0.3142 0.8184 0.089 Uiso 1 1 calc R . .
C3 C 0.4839(6) 0.29268(18) 0.6438(7) 0.0771(16) Uani 1 1 d . . .
C4 C 0.4834(5) 0.22157(17) 0.6056(6) 0.0679(13) Uani 1 1 d . . .
H4 H 0.4430 0.1975 0.5512 0.082 Uiso 1 1 calc R . .
C5 C 0.7769(5) 0.23830(13) 0.9250(5) 0.0508(10) Uani 1 1 d . . .
C6 C 0.8523(6) 0.26962(15) 1.0219(6) 0.0700(14) Uani 1 1 d . . .
H6 H 0.8238 0.2984 1.0091 0.084 Uiso 1 1 calc R . .
C7 C 0.9666(6) 0.25862(17) 1.1348(6) 0.0748(15) Uani 1 1 d . . .
H7 H 1.0140 0.2799 1.1987 0.090 Uiso 1 1 calc R . .
C8 C 1.0126(5) 0.21647(16) 1.1553(5) 0.0596(12) Uani 1 1 d . . .
C9 C 0.9406(5) 0.18524(14) 1.0571(5) 0.0521(10) Uani 1 1 d . . .
H9 H 0.9742 0.1569 1.0685 0.063 Uiso 1 1 calc R . .
C10 C 0.8214(4) 0.19453(12) 0.9432(4) 0.0441(9) Uani 1 1 d . . .
C11 C 1.1362(6) 0.2036(2) 1.2836(6) 0.0871(18) Uani 1 1 d . . .
H11A H 1.2042 0.2271 1.3076 0.131 Uiso 1 1 calc R . .
H11B H 1.1852 0.1787 1.2568 0.131 Uiso 1 1 calc R . .
H11C H 1.0973 0.1968 1.3677 0.131 Uiso 1 1 calc R . .
C12 C 0.9910(4) 0.08706(13) 0.8125(4) 0.0419(9) Uani 1 1 d . . .
C13 C 1.0578(6) 0.12305(16) 0.7721(5) 0.0648(13) Uani 1 1 d . . .
H13 H 1.0157 0.1501 0.7756 0.078 Uiso 1 1 calc R . .
C14 C 1.1870(7) 0.1194(2) 0.7263(7) 0.0880(18) Uani 1 1 d . . .
H14 H 1.2315 0.1441 0.7003 0.106 Uiso 1 1 calc R . .
C15 C 1.2499(6) 0.0801(2) 0.7187(6) 0.0767(16) Uani 1 1 d . . .
H15 H 1.3370 0.0780 0.6879 0.092 Uiso 1 1 calc R . .
C16 C 1.1850(6) 0.04388(18) 0.7565(5) 0.0681(13) Uani 1 1 d . . .
H16 H 1.2268 0.0169 0.7498 0.082 Uiso 1 1 calc R . .
C17 C 1.0563(5) 0.04720(14) 0.8051(5) 0.0559(11) Uani 1 1 d . . .
H17 H 1.0135 0.0224 0.8329 0.067 Uiso 1 1 calc R . .
C18 C 0.7247(4) 0.04154(13) 0.8084(4) 0.0423(9) Uani 1 1 d . . .
C19 C 0.7111(5) 0.02755(14) 0.6636(5) 0.0550(11) Uani 1 1 d . . .
H19 H 0.7448 0.0449 0.5966 0.066 Uiso 1 1 calc R . .
C20 C 0.6475(5) -0.01220(15) 0.6189(5) 0.0648(13) Uani 1 1 d . . .
H20 H 0.6397 -0.0214 0.5223 0.078 Uiso 1 1 calc R . .
C21 C 0.5961(5) -0.03806(16) 0.7146(6) 0.0682(14) Uani 1 1 d . . .
H21 H 0.5544 -0.0647 0.6839 0.082 Uiso 1 1 calc R . .
C22 C 0.6067(6) -0.02433(16) 0.8553(6) 0.0710(14) Uani 1 1 d . . .
H22 H 0.5712 -0.0416 0.9209 0.085 Uiso 1 1 calc R . .
C23 C 0.6703(5) 0.01538(14) 0.9022(5) 0.0560(11) Uani 1 1 d . . .
H23 H 0.6760 0.0243 0.9987 0.067 Uiso 1 1 calc R . .
C24 C 0.8589(4) 0.08700(12) 1.0698(4) 0.0397(8) Uani 1 1 d . . .
C25 C 0.7514(5) 0.09895(13) 1.1422(5) 0.0497(10) Uani 1 1 d . . .
H25 H 0.6611 0.1085 1.0883 0.060 Uiso 1 1 calc R . .
C26 C 0.7784(6) 0.09669(15) 1.2954(5) 0.0605(12) Uani 1 1 d . . .
H26 H 0.7058 0.1044 1.3435 0.073 Uiso 1 1 calc R . .
C27 C 0.9102(6) 0.08330(18) 1.3744(5) 0.0717(14) Uani 1 1 d . . .
H27 H 0.9275 0.0819 1.4767 0.086 Uiso 1 1 calc R . .
C28 C 1.0180(6) 0.07181(18) 1.3050(5) 0.0729(15) Uani 1 1 d . . .
H28 H 1.1087 0.0632 1.3607 0.087 Uiso 1 1 calc R . .
C29 C 0.9936(5) 0.07287(14) 1.1532(5) 0.0526(10) Uani 1 1 d . . .
H29 H 1.0665 0.0642 1.1066 0.063 Uiso 1 1 calc R . .

loop_
_atom_site_aniso_label
_atom_site_aniso_U_11
_atom_site_aniso_U_22
_atom_site_aniso_U_33
_atom_site_aniso_U_23
_atom_site_aniso_U_13
_atom_site_aniso_U_12
Pd1 0.04833(19) 0.03507(18) 0.03919(18) -0.00354(13) 0.00943(13) -0.00286(13)
Cl1 0.1160(15) 0.0740(12) 0.233(3) 0.0376(13) 0.0372(16) 0.0087(10)
Cl2 0.0669(7) 0.0541(6) 0.0446(6) -0.0094(5) 0.0033(5) -0.0053(5)
P1 0.0472(5) 0.0347(5) 0.0335(5) -0.0029(4) 0.0129(4) -0.0034(4)
N1 0.053(2) 0.0420(19) 0.058(2) 0.0010(16) 0.0161(17) 0.0015(16)
N2 0.069(3) 0.062(3) 0.097(3) 0.018(2) 0.009(2) 0.015(2)
C1 0.057(3) 0.044(2) 0.069(3) 0.000(2) 0.026(2) -0.003(2)
C2 0.081(4) 0.038(3) 0.108(4) 0.007(3) 0.031(3) 0.003(2)
C3 0.066(3) 0.060(3) 0.109(5) 0.027(3) 0.028(3) 0.012(3)
C4 0.064(3) 0.060(3) 0.075(3) 0.005(3) 0.005(3) 0.009(2)
C5 0.056(3) 0.043(2) 0.059(3) -0.011(2) 0.025(2) -0.0048(19)
C6 0.078(3) 0.041(3) 0.093(4) -0.023(3) 0.024(3) -0.007(2)
C7 0.082(4) 0.059(3) 0.086(4) -0.037(3) 0.025(3) -0.018(3)
C8 0.057(3) 0.064(3) 0.060(3) -0.022(2) 0.017(2) -0.014(2)
C9 0.060(3) 0.044(2) 0.051(2) -0.0092(19) 0.011(2) -0.007(2)
C10 0.051(2) 0.035(2) 0.050(2) -0.0111(17) 0.0175(19) -0.0084(17)
C11 0.073(3) 0.104(5) 0.075(4) -0.029(3) -0.003(3) -0.022(3)
C12 0.051(2) 0.043(2) 0.0345(19) -0.0035(16) 0.0153(17) -0.0016(18)
C13 0.081(3) 0.050(3) 0.076(3) -0.003(2) 0.044(3) -0.010(2)
C14 0.100(4) 0.075(4) 0.110(5) -0.013(3) 0.066(4) -0.029(3)
C15 0.066(3) 0.102(5) 0.074(3) -0.014(3) 0.040(3) -0.010(3)
C16 0.074(3) 0.068(3) 0.069(3) -0.001(3) 0.031(3) 0.011(3)
C17 0.069(3) 0.046(3) 0.059(3) 0.003(2) 0.028(2) 0.000(2)
C18 0.045(2) 0.038(2) 0.042(2) -0.0066(17) 0.0073(17) 0.0002(17)
C19 0.069(3) 0.050(3) 0.045(2) -0.008(2) 0.011(2) -0.007(2)
C20 0.071(3) 0.056(3) 0.060(3) -0.022(2) 0.000(2) 0.000(2)
C21 0.065(3) 0.049(3) 0.085(4) -0.021(3) 0.006(3) -0.012(2)
C22 0.075(3) 0.053(3) 0.089(4) -0.009(3) 0.027(3) -0.025(3)
C23 0.063(3) 0.054(3) 0.054(3) -0.008(2) 0.021(2) -0.016(2)
C24 0.050(2) 0.033(2) 0.038(2) -0.0049(15) 0.0141(17) -0.0056(16)
C25 0.053(2) 0.050(3) 0.050(2) -0.0079(19) 0.0198(19) -0.0025(19)
C26 0.081(3) 0.063(3) 0.050(3) -0.009(2) 0.039(2) -0.007(3)
C27 0.095(4) 0.087(4) 0.035(2) 0.002(2) 0.019(3) -0.002(3)
C28 0.080(3) 0.088(4) 0.045(3) 0.009(3) 0.003(2) 0.018(3)
C29 0.056(3) 0.058(3) 0.045(2) 0.000(2) 0.0152(19) 0.011(2)

loop_
_atom_type_symbol
_atom_type_description
_atom_type_scat_dispersion_real
_atom_type_scat_dispersion_imag
_atom_type_scat_source
C C 0.0033 0.0016 'International Tables Vol C Tables 4.2.6.8 and 6.1.1.4'
H H 0.0000 0.0000 'International Tables Vol C Tables 4.2.6.8 and 6.1.1.4'
N N 0.0061 0.0033 'International Tables Vol C Tables 4.2.6.8 and 6.1.1.4'
P P 0.1023 0.0942 'International Tables Vol C Tables 4.2.6.8 and 6.1.1.4'
Pd Pd -0.9988 1.0072 'International Tables Vol C Tables 4.2.6.8 and 6.1.1.4'
Cl Cl 0.1484 0.1585 'International Tables Vol C Tables 4.2.6.8 and 6.1.1.4'

loop_
_geom_angle_atom_site_label_1
_geom_angle_atom_site_label_2
_geom_angle_atom_site_label_3
_geom_angle
_geom_angle_site_symmetry_1
_geom_angle_site_symmetry_3
C10 Pd1 N1 80.74(15) . .
C10 Pd1 P1 96.55(12) . .
N1 Pd1 P1 176.98(10) . .
C10 Pd1 Cl2 169.69(12) . .
N1 Pd1 Cl2 90.52(10) . .
P1 Pd1 Cl2 92.30(4) . .
C24 P1 C12 106.96(18) . .
C24 P1 C18 101.90(17) . .
C12 P1 C18 102.80(18) . .
C24 P1 Pd1 113.87(13) . .
C12 P1 Pd1 112.05(13) . .
C18 P1 Pd1 117.99(13) . .
C4 N1 C1 118.2(4) . .
C4 N1 Pd1 127.5(3) . .
C1 N1 Pd1 114.3(3) . .
C3 N2 C4 114.8(5) . .
N1 C1 C2 118.6(4) . .
N1 C1 C5 114.4(4) . .
C2 C1 C5 127.0(4) . .
C3 C2 C1 117.4(5) . .
C3 C2 H2 121.3 . .
C1 C2 H2 121.3 . .
N2 C3 C2 124.9(5) . .
N2 C3 Cl1 112.3(4) . .
C2 C3 Cl1 122.8(5) . .
N2 C4 N1 126.1(5) . .
N2 C4 H4 116.9 . .
N1 C4 H4 116.9 . .
C6 C5 C10 119.5(4) . .
C6 C5 C1 122.5(4) . .
C10 C5 C1 118.0(4) . .
C7 C6 C5 121.2(5) . .
C7 C6 H6 119.4 . .
C5 C6 H6 119.4 . .
C6 C7 C8 120.8(4) . .
C6 C7 H7 119.6 . .
C8 C7 H7 119.6 . .
C7 C8 C9 118.4(5) . .
C7 C8 C11 121.3(4) . .
C9 C8 C11 120.2(5) . .
C10 C9 C8 123.0(4) . .
C10 C9 H9 118.5 . .
C8 C9 H9 118.5 . .
C9 C10 C5 117.1(4) . .
C9 C10 Pd1 130.4(3) . .
C5 C10 Pd1 112.5(3) . .
C8 C11 H11A 109.5 . .
C8 C11 H11B 109.5 . .
H11A C11 H11B 109.5 . .
C8 C11 H11C 109.5 . .
H11A C11 H11C 109.5 . .
H11B C11 H11C 109.5 . .
C13 C12 C17 118.2(4) . .
C13 C12 P1 119.6(3) . .
C17 C12 P1 122.2(3) . .
C12 C13 C14 120.6(5) . .
C12 C13 H13 119.7 . .
C14 C13 H13 119.7 . .
C15 C14 C13 120.8(5) . .
C15 C14 H14 119.6 . .
C13 C14 H14 119.6 . .
C16 C15 C14 119.8(5) . .
C16 C15 H15 120.1 . .
C14 C15 H15 120.1 . .
C15 C16 C17 119.9(5) . .
C15 C16 H16 120.0 . .
C17 C16 H16 120.0 . .
C12 C17 C16 120.7(4) . .
C12 C17 H17 119.6 . .
C16 C17 H17 119.6 . .
C23 C18 C19 117.9(4) . .
C23 C18 P1 122.2(3) . .
C19 C18 P1 119.9(3) . .
C20 C19 C18 120.1(4) . .
C20 C19 H19 119.9 . .
C18 C19 H19 119.9 . .
C21 C20 C19 121.1(4) . .
C21 C20 H20 119.5 . .
C19 C20 H20 119.5 . .
C22 C21 C20 119.1(4) . .
C22 C21 H21 120.4 . .
C20 C21 H21 120.4 . .
C21 C22 C23 120.7(5) . .
C21 C22 H22 119.7 . .
C23 C22 H22 119.7 . .
C18 C23 C22 121.1(4) . .
C18 C23 H23 119.5 . .
C22 C23 H23 119.5 . .
C25 C24 C29 118.9(4) . .
C25 C24 P1 117.6(3) . .
C29 C24 P1 123.4(3) . .
C24 C25 C26 120.1(4) . .
C24 C25 H25 119.9 . .
C26 C25 H25 119.9 . .
C27 C26 C25 120.2(4) . .
C27 C26 H26 119.9 . .
C25 C26 H26 119.9 . .
C26 C27 C28 120.5(4) . .
C26 C27 H27 119.7 . .
C28 C27 H27 119.7 . .
C27 C28 C29 120.7(5) . .
C27 C28 H28 119.7 . .
C29 C28 H28 119.7 . .
C28 C29 C24 119.6(4) . .
C28 C29 H29 120.2 . .
C24 C29 H29 120.2 . .

loop_
_geom_bond_atom_site_label_1
_geom_bond_atom_site_label_2
_geom_bond_distance
_geom_bond_site_symmetry_2
Pd1 C10 2.036(4) .
Pd1 N1 2.103(3) .
Pd1 P1 2.2754(11) .
Pd1 Cl2 2.3835(10) .
Cl1 C3 1.741(5) .
P1 C24 1.826(4) .
P1 C12 1.831(4) .
P1 C18 1.835(4) .
N1 C4 1.334(6) .
N1 C1 1.362(5) .
N2 C3 1.322(7) .
N2 C4 1.322(6) .
C1 C2 1.388(6) .
C1 C5 1.453(6) .
C2 C3 1.363(8) .
C2 H2 0.9300 .
C4 H4 0.9300 .
C5 C6 1.400(6) .
C5 C10 1.416(6) .
C6 C7 1.363(8) .
C6 H6 0.9300 .
C7 C8 1.373(7) .
C7 H7 0.9300 .
C8 C9 1.394(6) .
C8 C11 1.516(7) .
C9 C10 1.385(6) .
C9 H9 0.9300 .
C11 H11A 0.9600 .
C11 H11B 0.9600 .
C11 H11C 0.9600 .
C12 C13 1.372(6) .
C12 C17 1.386(6) .
C13 C14 1.381(7) .
C13 H13 0.9300 .
C14 C15 1.361(8) .
C14 H14 0.9300 .
C15 C16 1.360(7) .
C15 H15 0.9300 .
C16 C17 1.389(6) .
C16 H16 0.9300 .
C17 H17 0.9300 .
C18 C23 1.373(6) .
C18 C19 1.393(5) .
C19 C20 1.389(6) .
C19 H19 0.9300 .
C20 C21 1.365(7) .
C20 H20 0.9300 .
C21 C22 1.358(7) .
C21 H21 0.9300 .
C22 C23 1.392(6) .
C22 H22 0.9300 .
C23 H23 0.9300 .
C24 C25 1.387(5) .
C24 C29 1.396(6) .
C25 C26 1.391(6) .
C25 H25 0.9300 .
C26 C27 1.353(7) .
C26 H26 0.9300 .
C27 C28 1.368(7) .
C27 H27 0.9300 .
C28 C29 1.379(6) .
C28 H28 0.9300 .
C29 H29 0.9300 .

loop_
_geom_torsion_atom_site_label_1
_geom_torsion_atom_site_label_2
_geom_torsion_atom_site_label_3
_geom_torsion_atom_site_label_4
_geom_torsion
_geom_torsion_site_symmetry_1
_geom_torsion_site_symmetry_2
_geom_torsion_site_symmetry_3
_geom_torsion_site_symmetry_4
C10 Pd1 P1 C24 41.80(18) . . . .
N1 Pd1 P1 C24 15.4(19) . . . .
Cl2 Pd1 P1 C24 -143.50(14) . . . .
C10 Pd1 P1 C12 -79.76(17) . . . .
N1 Pd1 P1 C12 -106.2(19) . . . .
Cl2 Pd1 P1 C12 94.94(13) . . . .
C10 Pd1 P1 C18 161.18(18) . . . .
N1 Pd1 P1 C18 134.7(19) . . . .
Cl2 Pd1 P1 C18 -24.12(15) . . . .
C10 Pd1 N1 C4 179.8(4) . . . .
P1 Pd1 N1 C4 -153.6(17) . . . .
Cl2 Pd1 N1 C4 5.3(4) . . . .
C10 Pd1 N1 C1 1.9(3) . . . .
P1 Pd1 N1 C1 29(2) . . . .
Cl2 Pd1 N1 C1 -172.5(3) . . . .
C4 N1 C1 C2 -0.8(7) . . . .
Pd1 N1 C1 C2 177.3(4) . . . .
C4 N1 C1 C5 179.9(4) . . . .
Pd1 N1 C1 C5 -2.1(5) . . . .
N1 C1 C2 C3 -0.2(7) . . . .
C5 C1 C2 C3 179.0(5) . . . .
C4 N2 C3 C2 -0.5(9) . . . .
C4 N2 C3 Cl1 -180.0(4) . . . .
C1 C2 C3 N2 0.9(9) . . . .
C1 C2 C3 Cl1 -179.7(4) . . . .
C3 N2 C4 N1 -0.6(8) . . . .
C1 N1 C4 N2 1.2(8) . . . .
Pd1 N1 C4 N2 -176.5(4) . . . .
N1 C1 C5 C6 179.6(4) . . . .
C2 C1 C5 C6 0.3(8) . . . .
N1 C1 C5 C10 0.9(6) . . . .
C2 C1 C5 C10 -178.4(5) . . . .
C10 C5 C6 C7 -0.9(8) . . . .
C1 C5 C6 C7 -179.6(5) . . . .
C5 C6 C7 C8 1.0(9) . . . .
C6 C7 C8 C9 0.6(8) . . . .
C6 C7 C8 C11 -177.8(5) . . . .
C7 C8 C9 C10 -2.5(7) . . . .
C11 C8 C9 C10 176.0(4) . . . .
C8 C9 C10 C5 2.6(7) . . . .
C8 C9 C10 Pd1 179.1(3) . . . .
C6 C5 C10 C9 -0.8(6) . . . .
C1 C5 C10 C9 177.9(4) . . . .
C6 C5 C10 Pd1 -178.0(4) . . . .
C1 C5 C10 Pd1 0.8(5) . . . .
N1 Pd1 C10 C9 -178.0(4) . . . .
P1 Pd1 C10 C9 3.3(4) . . . .
Cl2 Pd1 C10 C9 -145.6(5) . . . .
N1 Pd1 C10 C5 -1.4(3) . . . .
P1 Pd1 C10 C5 180.0(3) . . . .
Cl2 Pd1 C10 C5 31.0(9) . . . .
C24 P1 C12 C13 -104.8(4) . . . .
C18 P1 C12 C13 148.3(3) . . . .
Pd1 P1 C12 C13 20.7(4) . . . .
C24 P1 C12 C17 76.9(4) . . . .
C18 P1 C12 C17 -29.9(4) . . . .
Pd1 P1 C12 C17 -157.6(3) . . . .
C17 C12 C13 C14 -0.4(7) . . . .
P1 C12 C13 C14 -178.8(4) . . . .
C12 C13 C14 C15 0.7(9) . . . .
C13 C14 C15 C16 0.1(9) . . . .
C14 C15 C16 C17 -1.2(8) . . . .
C13 C12 C17 C16 -0.7(7) . . . .
P1 C12 C17 C16 177.6(4) . . . .
C15 C16 C17 C12 1.5(7) . . . .
C24 P1 C18 C23 16.1(4) . . . .
C12 P1 C18 C23 126.8(4) . . . .
Pd1 P1 C18 C23 -109.4(3) . . . .
C24 P1 C18 C19 -162.0(3) . . . .
C12 P1 C18 C19 -51.3(4) . . . .
Pd1 P1 C18 C19 72.5(4) . . . .
C23 C18 C19 C20 -1.6(6) . . . .
P1 C18 C19 C20 176.7(3) . . . .
C18 C19 C20 C21 0.6(7) . . . .
C19 C20 C21 C22 0.5(8) . . . .
C20 C21 C22 C23 -0.6(8) . . . .
C19 C18 C23 C22 1.5(7) . . . .
P1 C18 C23 C22 -176.7(4) . . . .
C21 C22 C23 C18 -0.5(8) . . . .
C12 P1 C24 C25 166.8(3) . . . .
C18 P1 C24 C25 -85.7(3) . . . .
Pd1 P1 C24 C25 42.5(3) . . . .
C12 P1 C24 C29 -10.7(4) . . . .
C18 P1 C24 C29 96.8(4) . . . .
Pd1 P1 C24 C29 -135.1(3) . . . .
C29 C24 C25 C26 -0.1(6) . . . .
P1 C24 C25 C26 -177.8(3) . . . .
C24 C25 C26 C27 0.7(7) . . . .
C25 C26 C27 C28 -0.1(8) . . . .
C26 C27 C28 C29 -1.2(9) . . . .
C27 C28 C29 C24 1.9(8) . . . .
C25 C24 C29 C28 -1.2(6) . . . .
P1 C24 C29 C28 176.3(4) . . . .
